data_7152961
loop_
_publ_author_name
'Chaubet, Guilhem'
'Coursindel, Thibault'
'Morelli, Xavier'
'Betzi, St\'ephane'
'Roche, Philippe'
'Guari, Yannick'
'Lebrun, Aur\'elien'
'Toupet, Lo\"ic'
'Collette, Yves'
'Parrot, Isabelle'
'Martinez, Jean'

_publ_section_title
;
 Stereoselective synthesis of original spirolactams displaying promising
 folded structures.
;
_journal_issue 28
_journal_name_full 'Organic &amp; biomolecular chemistry'
_journal_page_first 4719
_journal_page_last 4726
_journal_paper_doi 10.1039/c3ob40643a
_journal_volume 11
_journal_year 2013
_chemical_absolute_configuration rm
_chemical_formula_sum 'C20 H26.5 F3 N3 O5.25'
_chemical_formula_weight 449.94
_chemical_name_systematic
;
?
;
_space_group_IT_number 18
_symmetry_cell_setting orthorhombic
_symmetry_space_group_name_Hall 'P 2bc 2'
_symmetry_space_group_name_H-M 'P 2 21 21'
_atom_sites_solution_hydrogens difmap
_atom_sites_solution_primary direct
_atom_sites_solution_secondary difmap
_audit_creation_method SHELXL-97
_cell_angle_alpha 90.00
_cell_angle_beta 90.00
_cell_angle_gamma 90.00
_cell_formula_units_Z 4
_cell_length_a 6.4489(2)
_cell_length_b 9.7481(3)
_cell_length_c 36.0860(10)
_cell_measurement_temperature 150(2)
_cell_volume 2268.53(12)
_computing_cell_refinement 'CrysAlis RED, Oxford Diffraction Ltd.,Version 1.171.26'
_computing_data_collection 'CrysAlis CCD, Oxford Diffraction Ltd.,Version 1.171.26'
_computing_data_reduction 'CrysAlis RED, Oxford Diffraction Ltd.,Version 1.171.26'
_computing_molecular_graphics 'PLATON_(Spek, 1998)'
_computing_publication_material 'SHELXL-97 (Sheldrick, 1997)'
_computing_structure_refinement 'SHELXL-97 (Sheldrick, 1997)'
_computing_structure_solution 'SIR-97_(Altomare & al., 1998)'
_diffrn_ambient_temperature 150(2)
_diffrn_detector_area_resol_mean 19.64
_diffrn_measured_fraction_theta_full 0.999
_diffrn_measured_fraction_theta_max 0.999
_diffrn_measurement_device_type 'CCD Saphire 3 Xcalibur'
_diffrn_measurement_method 'omega scan'
_diffrn_radiation_monochromator graphite
_diffrn_radiation_source 'fine-focus sealed tube'
_diffrn_radiation_type MoK\a
_diffrn_radiation_wavelength 0.71073
_diffrn_reflns_av_R_equivalents 0.0530
_diffrn_reflns_av_sigmaI/netI 0.0707
_diffrn_reflns_limit_h_max 8
_diffrn_reflns_limit_h_min -8
_diffrn_reflns_limit_k_max 12
_diffrn_reflns_limit_k_min -12
_diffrn_reflns_limit_l_max 45
_diffrn_reflns_limit_l_min -46
_diffrn_reflns_number 30023
_diffrn_reflns_theta_full 27.00
_diffrn_reflns_theta_max 27.00
_diffrn_reflns_theta_min 2.69
_exptl_absorpt_coefficient_mu 0.111
_exptl_absorpt_correction_type none
_exptl_crystal_colour colourless
_exptl_crystal_density_diffrn 1.317
_exptl_crystal_density_method 'not measured'
_exptl_crystal_description prism
_exptl_crystal_F_000 946
_exptl_crystal_size_max 0.18
_exptl_crystal_size_mid 0.15
_exptl_crystal_size_min 0.06
_refine_diff_density_max 0.323
_refine_diff_density_min -0.188
_refine_diff_density_rms 0.038
_refine_ls_abs_structure_details 'Flack H D (1983), Acta Cryst. A39, 876-881'
_refine_ls_abs_structure_Flack 0.4(8)
_refine_ls_extinction_coef 0.0021(7)
_refine_ls_extinction_expression Fc^*^=kFc[1+0.001xFc^2^\l^3^/sin(2\q)]^-1/4^
_refine_ls_extinction_method SHELXL
_refine_ls_goodness_of_fit_ref 0.829
_refine_ls_hydrogen_treatment constr
_refine_ls_matrix_type full
_refine_ls_number_parameters 285
_refine_ls_number_reflns 4949
_refine_ls_number_restraints 0
_refine_ls_restrained_S_all 0.829
_refine_ls_R_factor_all 0.0714
_refine_ls_R_factor_gt 0.0395
_refine_ls_shift/su_max 0.001
_refine_ls_shift/su_mean 0.000
_refine_ls_structure_factor_coef Fsqd
_refine_ls_weighting_details 'calc w=1/[\s^2^(Fo^2^)+(0.0470P)^2^+0.0000P] where P=(Fo^2^+2Fc^2^)/3'
_refine_ls_weighting_scheme calc
_refine_ls_wR_factor_gt 0.0808
_refine_ls_wR_factor_ref 0.0862
_reflns_number_gt 3033
_reflns_number_total 4949
_reflns_threshold_expression >2sigma(I)
_cod_data_source_file c3ob40643a.txt
_cod_data_source_block tc03196
_cod_depositor_comments
;
The following automatic conversions were performed:

'_symmetry_cell_setting' value 'Orthorhombic' changed to
'orthorhombic' according to
/home/saulius/struct/CIF-dictionaries/cif_core.dic dictionary named
'cif_core.dic' version 2.4.2 from 2011-04-26.

Automatic conversion script
Id: cif_fix_values 1891 2012-01-12 08:04:46Z andrius 
;
_cod_original_sg_symbol_H-M P22121
_cod_original_formula_sum 'C20 H26.50 F3 N3 O5.25'
_cod_database_code 7152961

loop_
_symmetry_equiv_pos_as_xyz
'x, y, z'
'-x, -y+1/2, z+1/2'
'x, -y, -z'
'-x, y+1/2, -z+1/2'

loop_
_atom_site_label
_atom_site_type_symbol
_atom_site_fract_x
_atom_site_fract_y
_atom_site_fract_z
_atom_site_U_iso_or_equiv
_atom_site_adp_type
_atom_site_occupancy
_atom_site_symmetry_multiplicity
_atom_site_calc_flag
_atom_site_refinement_flags
N1 N 0.2565(2) 0.27526(16) 0.77124(4) 0.0241(4) Uani 1 1 d .
H1 H 0.2898 0.2246 0.7905 0.029 Uiso 1 1 calc R
C5 C 0.2539(4) 0.3192(2) 0.67139(5) 0.0345(5) Uani 1 1 d .
H5A H 0.2929 0.2211 0.6699 0.041 Uiso 1 1 calc R
H5B H 0.1147 0.3309 0.6603 0.041 Uiso 1 1 calc R
N3 N 0.3203(3) 0.36298(19) 0.58519(4) 0.0373(5) Uani 1 1 d .
H3A H 0.2220 0.2991 0.5918 0.045 Uiso 1 1 calc R
H3B H 0.4452 0.3184 0.5826 0.045 Uiso 1 1 calc R
O1 O 0.5207(2) 0.20577(13) 0.73338(4) 0.0271(3) Uani 1 1 d .
O2 O -0.0771(2) 0.27222(16) 0.71535(4) 0.0359(4) Uani 1 1 d .
H2A H -0.1997 0.2701 0.7256 0.050 Uiso 1 1 d .
O3 O 0.5692(2) 0.62161(16) 0.67048(4) 0.0402(4) Uani 1 1 d .
C1 C 0.3606(3) 0.2718(2) 0.73977(5) 0.0223(5) Uani 1 1 d .
C2 C 0.0804(3) 0.3708(2) 0.77136(5) 0.0224(4) Uani 1 1 d .
H2B H 0.1295 0.4615 0.7808 0.027 Uiso 1 1 calc R
C3 C 0.0373(3) 0.3843(2) 0.72964(5) 0.0257(5) Uani 1 1 d .
H3 H -0.0275 0.4744 0.7233 0.031 Uiso 1 1 calc R
C4 C 0.2534(3) 0.36777(19) 0.71218(5) 0.0237(4) Uani 1 1 d .
N2 N 0.3709(2) 0.49647(17) 0.71059(4) 0.0250(4) Uani 1 1 d .
H2 H 0.3816 0.5525 0.7296 0.030 Uiso 1 1 calc R
C6 C 0.4605(3) 0.5218(2) 0.67783(5) 0.0268(5) Uani 1 1 d .
C7 C 0.4113(3) 0.4068(2) 0.65120(5) 0.0258(5) Uani 1 1 d .
H7 H 0.5396 0.3517 0.6467 0.031 Uiso 1 1 calc R
C8 C 0.3379(4) 0.4684(2) 0.61486(6) 0.0405(6) Uani 1 1 d .
H8A H 0.2011 0.5123 0.6186 0.049 Uiso 1 1 calc R
H8B H 0.4368 0.5403 0.6069 0.049 Uiso 1 1 calc R
C9 C 0.2609(6) 0.4272(3) 0.54927(6) 0.0602(8) Uani 1 1 d .
H9A H 0.3660 0.4968 0.5425 0.072 Uiso 1 1 calc R
H9B H 0.1262 0.4747 0.5523 0.072 Uiso 1 1 calc R
C10 C 0.2433(5) 0.3235(3) 0.51831(6) 0.0551(7) Uani 1 1 d .
C11 C 0.0552(6) 0.2907(4) 0.50448(8) 0.0859(11) Uani 1 1 d .
H11 H -0.0655 0.3296 0.5153 0.103 Uiso 1 1 calc R
C12 C 0.0340(7) 0.2012(5) 0.47477(10) 0.1095(15) Uani 1 1 d .
H12 H -0.0992 0.1822 0.4648 0.131 Uiso 1 1 calc R
C13 C 0.2028(7) 0.1420(4) 0.46033(9) 0.0942(12) Uani 1 1 d .
H13 H 0.1885 0.0784 0.4406 0.113 Uiso 1 1 calc R
C14 C 0.3907(6) 0.1714(4) 0.47341(10) 0.1031(14) Uani 1 1 d .
H14 H 0.5098 0.1303 0.4626 0.124 Uiso 1 1 calc R
C15 C 0.4130(6) 0.2640(4) 0.50341(8) 0.0894(11) Uani 1 1 d .
H15 H 0.5468 0.2841 0.5130 0.107 Uiso 1 1 calc R
C16 C -0.1017(3) 0.3241(2) 0.79500(5) 0.0274(5) Uani 1 1 d .
H16 H -0.1619 0.2397 0.7835 0.033 Uiso 1 1 calc R
C17 C -0.0388(4) 0.2898(3) 0.83457(6) 0.0520(7) Uani 1 1 d .
H17A H 0.0672 0.2177 0.8343 0.078 Uiso 1 1 calc R
H17B H -0.1603 0.2575 0.8483 0.078 Uiso 1 1 calc R
H17C H 0.0173 0.3720 0.8466 0.078 Uiso 1 1 calc R
C18 C -0.2653(4) 0.4341(2) 0.79488(6) 0.0395(6) Uani 1 1 d .
H18A H -0.3024 0.4566 0.7693 0.059 Uiso 1 1 calc R
H18B H -0.2116 0.5162 0.8073 0.059 Uiso 1 1 calc R
H18C H -0.3885 0.4011 0.8081 0.059 Uiso 1 1 calc R
C19 C 0.8331(4) 0.1923(3) 0.59571(6) 0.0376(6) Uani 1 1 d .
C20 C 0.6925(4) 0.0717(3) 0.60764(8) 0.0512(7) Uani 1 1 d .
F2 F 0.7614(2) -0.04870(14) 0.59532(4) 0.0587(4) Uani 1 1 d .
F1 F 0.4977(3) 0.08328(17) 0.59728(6) 0.0946(7) Uani 1 1 d .
F3 F 0.6895(3) 0.06153(18) 0.64480(4) 0.0833(6) Uani 1 1 d .
O4 O 0.7390(3) 0.29567(17) 0.58414(4) 0.0487(4) Uani 1 1 d .
O5 O 1.0188(3) 0.17268(17) 0.59990(4) 0.0487(5) Uani 1 1 d .
O6 O -0.1495(9) 0.5620(6) 0.59964(16) 0.0351(14) Uiso 0.25 1 d P
H6A H -0.0823 0.5285 0.6178 0.050 Uiso 0.25 1 d P
H6B H -0.2701 0.5486 0.6059 0.050 Uiso 0.25 1 d P

loop_
_atom_site_aniso_label
_atom_site_aniso_U_11
_atom_site_aniso_U_22
_atom_site_aniso_U_33
_atom_site_aniso_U_23
_atom_site_aniso_U_13
_atom_site_aniso_U_12
N1 0.0212(8) 0.0273(10) 0.0237(8) 0.0050(7) 0.0003(8) 0.0053(8)
C5 0.0402(13) 0.0383(13) 0.0249(11) -0.0046(10) 0.0003(11) -0.0133(12)
N3 0.0527(12) 0.0367(11) 0.0225(9) -0.0004(8) -0.0046(9) 0.0072(10)
O1 0.0184(7) 0.0270(8) 0.0358(8) -0.0042(7) 0.0019(6) -0.0009(7)
O2 0.0236(8) 0.0484(10) 0.0357(8) -0.0091(7) 0.0009(7) -0.0139(7)
O3 0.0491(10) 0.0385(9) 0.0328(8) 0.0008(7) 0.0039(8) -0.0233(9)
C1 0.0180(10) 0.0202(11) 0.0287(12) -0.0044(9) -0.0025(9) -0.0077(9)
C2 0.0198(10) 0.0193(10) 0.0282(11) -0.0029(9) -0.0019(10) -0.0001(9)
C3 0.0185(11) 0.0244(11) 0.0342(11) 0.0018(10) -0.0047(10) -0.0028(9)
C4 0.0263(11) 0.0205(10) 0.0243(10) 0.0006(8) -0.0047(10) -0.0045(10)
N2 0.0279(9) 0.0230(9) 0.0241(9) -0.0039(8) -0.0008(8) -0.0061(8)
C6 0.0265(12) 0.0287(12) 0.0252(12) 0.0018(9) -0.0009(10) -0.0032(10)
C7 0.0284(11) 0.0248(12) 0.0242(11) -0.0021(9) 0.0005(10) 0.0009(9)
C8 0.0608(16) 0.0349(14) 0.0258(12) -0.0026(10) -0.0039(11) 0.0021(12)
C9 0.104(2) 0.0535(16) 0.0231(13) 0.0032(12) -0.0100(16) 0.0179(18)
C10 0.082(2) 0.0595(18) 0.0239(13) 0.0018(11) -0.0070(15) 0.0099(18)
C11 0.089(2) 0.122(3) 0.0463(17) -0.0210(19) 0.0096(19) -0.025(2)
C12 0.103(3) 0.157(4) 0.069(2) -0.045(3) 0.009(2) -0.048(3)
C13 0.117(3) 0.110(3) 0.055(2) -0.027(2) -0.007(2) -0.011(3)
C14 0.100(3) 0.132(4) 0.077(2) -0.052(3) -0.013(2) 0.035(3)
C15 0.090(2) 0.119(3) 0.0593(19) -0.032(2) -0.024(2) 0.033(3)
C16 0.0243(11) 0.0265(11) 0.0314(12) -0.0034(9) 0.0002(10) 0.0015(9)
C17 0.0348(14) 0.085(2) 0.0358(13) 0.0077(14) 0.0034(11) -0.0026(14)
C18 0.0275(12) 0.0333(13) 0.0577(15) -0.0082(12) 0.0053(13) 0.0054(11)
C19 0.0425(15) 0.0404(15) 0.0299(13) -0.0077(11) -0.0005(11) 0.0035(12)
C20 0.0523(18) 0.0410(16) 0.0603(19) -0.0028(14) -0.0089(15) 0.0063(14)
F2 0.0707(10) 0.0371(9) 0.0683(9) -0.0117(7) -0.0082(9) 0.0075(8)
F1 0.0457(10) 0.0552(11) 0.183(2) 0.0212(12) -0.0233(12) -0.0033(9)
F3 0.1200(15) 0.0672(12) 0.0627(11) 0.0015(9) 0.0315(11) -0.0052(11)
O4 0.0542(11) 0.0468(11) 0.0451(9) 0.0018(9) 0.0089(9) 0.0068(10)
O5 0.0405(10) 0.0562(12) 0.0492(10) -0.0079(8) -0.0065(8) -0.0040(9)

loop_
_atom_type_symbol
_atom_type_description
_atom_type_scat_dispersion_real
_atom_type_scat_dispersion_imag
_atom_type_scat_source
C C 0.0033 0.0016 'International Tables Vol C Tables 4.2.6.8 and 6.1.1.4'
H H 0.0000 0.0000 'International Tables Vol C Tables 4.2.6.8 and 6.1.1.4'
N N 0.0061 0.0033 'International Tables Vol C Tables 4.2.6.8 and 6.1.1.4'
O O 0.0106 0.0060 'International Tables Vol C Tables 4.2.6.8 and 6.1.1.4'
F F 0.0171 0.0103 'International Tables Vol C Tables 4.2.6.8 and 6.1.1.4'

loop_
_geom_angle_atom_site_label_1
_geom_angle_atom_site_label_2
_geom_angle_atom_site_label_3
_geom_angle
C1 N1 C2 114.33(15)
C1 N1 H1 122.8
C2 N1 H1 122.8
C7 C5 C4 106.66(16)
C7 C5 H5A 110.4
C4 C5 H5A 110.4
C7 C5 H5B 110.4
C4 C5 H5B 110.4
H5A C5 H5B 108.6
C8 N3 C9 110.85(17)
C8 N3 H3A 109.5
C9 N3 H3A 109.5
C8 N3 H3B 109.5
C9 N3 H3B 109.5
H3A N3 H3B 108.1
C3 O2 H2A 109.6
O1 C1 N1 126.69(18)
O1 C1 C4 124.96(18)
N1 C1 C4 108.33(17)
N1 C2 C16 114.13(16)
N1 C2 C3 101.04(15)
C16 C2 C3 115.80(16)
N1 C2 H2B 108.5
C16 C2 H2B 108.5
C3 C2 H2B 108.5
O2 C3 C2 112.66(16)
O2 C3 C4 104.04(15)
C2 C3 C4 103.18(15)
O2 C3 H3 112.1
C2 C3 H3 112.1
C4 C3 H3 112.1
N2 C4 C1 108.36(15)
N2 C4 C3 113.25(16)
C1 C4 C3 101.93(15)
N2 C4 C5 102.92(15)
C1 C4 C5 115.53(17)
C3 C4 C5 115.07(17)
C6 N2 C4 114.53(16)
C6 N2 H2 122.7
C4 N2 H2 122.7
O3 C6 N2 125.66(19)
O3 C6 C7 124.78(18)
N2 C6 C7 109.54(17)
C5 C7 C6 104.68(16)
C5 C7 C8 115.46(18)
C6 C7 C8 108.79(17)
C5 C7 H7 109.2
C6 C7 H7 109.2
C8 C7 H7 109.2
N3 C8 C7 111.89(17)
N3 C8 H8A 109.2
C7 C8 H8A 109.2
N3 C8 H8B 109.2
C7 C8 H8B 109.2
H8A C8 H8B 107.9
N3 C9 C10 112.5(2)
N3 C9 H9A 109.1
C10 C9 H9A 109.1
N3 C9 H9B 109.1
C10 C9 H9B 109.1
H9A C9 H9B 107.8
C11 C10 C15 118.6(3)
C11 C10 C9 120.0(3)
C15 C10 C9 121.4(3)
C10 C11 C12 121.5(4)
C10 C11 H11 119.2
C12 C11 H11 119.2
C13 C12 C11 119.5(4)
C13 C12 H12 120.3
C11 C12 H12 120.3
C14 C13 C12 120.6(3)
C14 C13 H13 119.7
C12 C13 H13 119.7
C13 C14 C15 120.0(4)
C13 C14 H14 120.0
C15 C14 H14 120.0
C10 C15 C14 119.7(3)
C10 C15 H15 120.1
C14 C15 H15 120.1
C18 C16 C17 110.25(18)
C18 C16 C2 109.06(17)
C17 C16 C2 112.72(17)
C18 C16 H16 108.2
C17 C16 H16 108.2
C2 C16 H16 108.2
C16 C17 H17A 109.5
C16 C17 H17B 109.5
H17A C17 H17B 109.5
C16 C17 H17C 109.5
H17A C17 H17C 109.5
H17B C17 H17C 109.5
C16 C18 H18A 109.5
C16 C18 H18B 109.5
H18A C18 H18B 109.5
C16 C18 H18C 109.5
H18A C18 H18C 109.5
H18B C18 H18C 109.5
O5 C19 O4 130.1(2)
O5 C19 C20 114.9(2)
O4 C19 C20 115.0(2)
F1 C20 F2 107.4(2)
F1 C20 F3 106.0(2)
F2 C20 F3 105.8(2)
F1 C20 C19 114.6(2)
F2 C20 C19 112.4(2)
F3 C20 C19 110.0(2)
H6A O6 H6B 102.1

loop_
_geom_bond_atom_site_label_1
_geom_bond_atom_site_label_2
_geom_bond_distance
N1 C1 1.320(2)
N1 C2 1.468(2)
N1 H1 0.8800
C5 C7 1.514(3)
C5 C4 1.546(3)
C5 H5A 0.9900
C5 H5B 0.9900
N3 C8 1.488(3)
N3 C9 1.490(3)
N3 H3A 0.9200
N3 H3B 0.9200
O1 C1 1.239(2)
O2 C3 1.415(2)
O2 H2A 0.8728
O3 C6 1.228(2)
C1 C4 1.531(3)
C2 C16 1.521(3)
C2 C3 1.537(3)
C2 H2B 1.0000
C3 C4 1.538(3)
C3 H3 1.0000
C4 N2 1.467(2)
N2 C6 1.339(2)
N2 H2 0.8800
C6 C7 1.510(3)
C7 C8 1.518(3)
C7 H7 1.0000
C8 H8A 0.9900
C8 H8B 0.9900
C9 C10 1.510(3)
C9 H9A 0.9900
C9 H9B 0.9900
C10 C11 1.350(4)
C10 C15 1.351(4)
C11 C12 1.389(4)
C11 H11 0.9500
C12 C13 1.338(5)
C12 H12 0.9500
C13 C14 1.331(5)
C13 H13 0.9500
C14 C15 1.417(4)
C14 H14 0.9500
C15 H15 0.9500
C16 C18 1.505(3)
C16 C17 1.522(3)
C16 H16 1.0000
C17 H17A 0.9800
C17 H17B 0.9800
C17 H17C 0.9800
C18 H18A 0.9800
C18 H18B 0.9800
C18 H18C 0.9800
C19 O5 1.222(3)
C19 O4 1.248(3)
C19 C20 1.546(4)
C20 F1 1.315(3)
C20 F2 1.331(3)
C20 F3 1.345(3)
O6 H6A 0.8509
O6 H6B 0.8202

loop_
_geom_torsion_atom_site_label_1
_geom_torsion_atom_site_label_2
_geom_torsion_atom_site_label_3
_geom_torsion_atom_site_label_4
_geom_torsion
C2 N1 C1 O1 175.81(17)
C2 N1 C1 C4 -2.5(2)
C1 N1 C2 C16 147.24(17)
C1 N1 C2 C3 22.3(2)
N1 C2 C3 O2 79.75(18)
C16 C2 C3 O2 -44.1(2)
N1 C2 C3 C4 -31.83(18)
C16 C2 C3 C4 -155.67(16)
O1 C1 C4 N2 -77.1(2)
N1 C1 C4 N2 101.24(18)
O1 C1 C4 C3 163.23(17)
N1 C1 C4 C3 -18.43(19)
O1 C1 C4 C5 37.7(3)
N1 C1 C4 C5 -143.95(17)
O2 C3 C4 N2 156.81(15)
C2 C3 C4 N2 -85.39(19)
O2 C3 C4 C1 -87.02(16)
C2 C3 C4 C1 30.79(18)
O2 C3 C4 C5 38.8(2)
C2 C3 C4 C5 156.61(17)
C7 C5 C4 N2 12.3(2)
C7 C5 C4 C1 -105.5(2)
C7 C5 C4 C3 136.01(18)
C1 C4 N2 C6 114.74(18)
C3 C4 N2 C6 -132.95(17)
C5 C4 N2 C6 -8.1(2)
C4 N2 C6 O3 -178.44(19)
C4 N2 C6 C7 0.4(2)
C4 C5 C7 C6 -12.3(2)
C4 C5 C7 C8 -131.91(19)
O3 C6 C7 C5 -173.4(2)
N2 C6 C7 C5 7.8(2)
O3 C6 C7 C8 -49.5(3)
N2 C6 C7 C8 131.71(18)
C9 N3 C8 C7 -176.5(2)
C5 C7 C8 N3 -72.3(2)
C6 C7 C8 N3 170.43(18)
C8 N3 C9 C10 179.5(2)
N3 C9 C10 C11 109.1(3)
N3 C9 C10 C15 -72.2(4)
C15 C10 C11 C12 -2.1(5)
C9 C10 C11 C12 176.6(3)
C10 C11 C12 C13 2.6(6)
C11 C12 C13 C14 -2.1(7)
C12 C13 C14 C15 1.3(7)
C11 C10 C15 C14 1.3(5)
C9 C10 C15 C14 -177.5(3)
C13 C14 C15 C10 -0.9(6)
N1 C2 C16 C18 176.31(16)
C3 C2 C16 C18 -67.0(2)
N1 C2 C16 C17 53.5(2)
C3 C2 C16 C17 170.23(19)
O5 C19 C20 F1 -168.8(2)
O4 C19 C20 F1 12.8(3)
O5 C19 C20 F2 -45.8(3)
O4 C19 C20 F2 135.8(2)
O5 C19 C20 F3 71.9(3)
O4 C19 C20 F3 -106.5(2)
